data_4000163
loop_
_publ_author_name
'Li, J.'
'Yokochi, A.'
'Amos, T. G.'
'Sleight, A. W.'

_publ_section_title
;
 Strong Negative Thermal Expansion along the O--Cu--O Linkage in CuScO~2~
;
_journal_coden_ASTM CMATEX
_journal_issue 6
_journal_name_full 'Chemistry of Materials'
_journal_page_first 2602
_journal_page_last 2606
_journal_paper_doi 10.1021/cm011633v
_journal_volume 14
_journal_year 2002
_chemical_formula_moiety 'Cu O2 Sc'
_chemical_formula_sum 'Cu O2 Sc'
_chemical_formula_weight 140.50
_chemical_name_systematic
;
2H Copper Scandium Oxide
;
_space_group_IT_number 194
_space_group_name_Hall '-P 6c 2c'
_space_group_name_H-M_alt 'P 63/m m c'
_symmetry_cell_setting hexagonal
_symmetry_Int_Tables_number 194
_symmetry_space_group_name_Hall '-P 6c 2c'
_symmetry_space_group_name_H-M 'P 63/m m c'
_cell_angle_alpha 90.00
_cell_angle_beta 90.00
_cell_angle_gamma 120.00
_cell_formula_units_Z 2
_cell_length_a 3.2189(4)
_cell_length_b 3.2189(4)
_cell_length_c 11.404(1)
_cell_measurement_temperature 300(1)
_cell_special_details
;
Cell dimensions at this temperature were refined from the powder diffractogram.
;
_cell_volume 102.33(1)
_diffrn_ambient_temperature 300(1)
_diffrn_measurement_device_type 'neutron powder diffractometer'
_diffrn_radiation_monochromator Cu(311)
_diffrn_radiation_probe neutron
_diffrn_radiation_source 'nuclear reactor'
_diffrn_radiation_type neutron
_diffrn_radiation_wavelength 1.5402(2)
_exptl_absorpt_coefficient_mu 0.0427
_exptl_absorpt_correction_T_max 0.698
_exptl_absorpt_correction_T_min 0.741
_exptl_absorpt_correction_type analytical
_exptl_crystal_density_diffrn 4.5599(6)
_exptl_crystal_density_meas ?
_exptl_crystal_density_method 'not measured'
_pd_char_colour blue
_pd_char_particle_morphology 'fine powder'
_pd_instr_geometry '32 detector neutron diffractometer with vertical focusing'
_pd_instr_location 'NBSR BT-1, NIST (USA)'
_pd_meas_2theta_range_inc 0.05
_pd_meas_2theta_range_max 167.95
_pd_meas_2theta_range_min 3.00
_pd_meas_number_of_points 3300
_pd_meas_scan_method step
_pd_meas_special_details
;
32 He-3 detectors at 5 degree intervals with a 13 degree scan range covering
 2Theta from 3 to 167 degrees
;
_pd_proc_2theta_range_inc 0.05
_pd_proc_2theta_range_max 153.5
_pd_proc_2theta_range_min 10
_pd_proc_info_data_reduction
;
 Data from the 32 detector banks were converted to a pseudo-single
  detector format using 2-point linear interpolation, after
  correcting for variable detector height masking and detector
  sensitivity, as well as two-theta offset. Where needed, a
  constant was added or subracted to the data in each detector
  as determined by integrating the overlapped regions, to compensate
  for background variations.
A Chebyshev polynomial fit was calculated for the absorption correction
 factors for successive values of theta (the factors were taken from
the International Tables of X-ray Crystallography, Vol. II, p. 295-297)
;
_pd_proc_info_excluded_regions
;
The region from 3.00 to 10.00 was excluded from the refinement
as no reflections were present in this range.
The region from 153.50 to 167.95 was excluded to ensure that the
highest angle data were at the background level.
;
_pd_proc_ls_background_function '3rd order polynomial'
_pd_proc_ls_pref_orient_corr none
_pd_proc_ls_profile_function 'Thompson-Cox-Hastings pseudo-Voigt'
_pd_proc_ls_prof_R_factor 4.12
_pd_proc_ls_prof_wR_expected 4.66
_pd_proc_ls_prof_wR_factor 5.47
_pd_spec_mounting 'vanadium can'
_pd_spec_mount_mode transmission
_pd_spec_orientation vertical
_pd_spec_shape cylinder
_pd_spec_size_axial 50.8
_pd_spec_size_equat 12.7
_pd_spec_size_thick 12.7
_refine_ls_extinction_coef 0
_refine_ls_extinction_method none
_refine_ls_goodness_of_fit_all 1.38
_refine_ls_matrix_type fullcycle
_refine_ls_number_constraints 0
_refine_ls_number_parameters 20
_refine_ls_number_restraints 0
_refine_ls_shift/su_max 0.01
_refine_ls_structure_factor_coef Inet
_refine_ls_weighting_scheme sigma
_cod_original_sg_symbol_Hall -P6c2c
_cod_original_sg_symbol_H-M P63/mmc
_cod_database_code 4000163

loop_
_symmetry_equiv_pos_as_xyz
'x, y, z'
'-x, -y, z+1/2'
'-y, -x, -z+1/2'
'y, x, -z'
'x-y, -y, -z'
'-x+y, y, -z+1/2'
'x, x-y, -z+1/2'
'-x, -x+y, -z'
'-y, x-y, z'
'y, -x+y, z+1/2'
'x-y, x, z+1/2'
'-x+y, -x, z'
'-x, -y, -z'
'x, y, -z-1/2'
'y, x, z-1/2'
'-y, -x, z'
'-x+y, y, z'
'x-y, -y, z-1/2'
'-x, -x+y, z-1/2'
'x, x-y, z'
'y, -x+y, -z'
'-y, x-y, -z-1/2'
'-x+y, -x, -z-1/2'
'x-y, x, -z'

loop_
_atom_site_label
_atom_site_type_symbol
_atom_site_fract_x
_atom_site_fract_y
_atom_site_fract_z
_atom_site_U_iso_or_equiv
_atom_site_adp_type
_atom_site_occupancy
_atom_site_symmetry_multiplicity
Cu CU 0.3333 0.6667 0.2500 0.0100(4) Uani 1 2
Sc SC 0.0000 0.0000 0.0000 0.0050(3) Uani 1 2
O O 0.3333 0.6667 0.08955(4) 0.0045(4) Uani 1 4

loop_
_atom_site_aniso_label
_atom_site_aniso_U_11
_atom_site_aniso_U_22
_atom_site_aniso_U_33
_atom_site_aniso_U_23
_atom_site_aniso_U_13
_atom_site_aniso_U_12
Cu 0.0148(4) 0.0148(4) 0.0004(4) 0.000 0.000 0.0074(2)
Sc 0.0045(3) 0.0045(3) 0.0061(3) 0.000 0.000 0.0023(2)
O 0.0054(4) 0.0054(4) 0.0026(4) 0.000 0.000 0.0027(2)

loop_
_cod_changelog_entry_id
_cod_changelog_entry_author
_cod_changelog_entry_date
_cod_changelog_entry_text
1 'Vaitkus, Antanas' 2021-10-23T02:59:34+03:00 'Updated bibliographic information.'
